data_1007043
loop_
_publ_author_name
'Masse, R'
'Tordjman, I'
'Durif, A'

_publ_section_title
;
Affinement de la structure cristalline du monophosphate d'argent Ag~3~
P O~4~. Existence d'une forme haute temperature
;
_journal_coden_ASTM ZEKGAX
_journal_name_full
;
Zeitschrift fuer Kristallographie, Kristallgeometrie, Kristallphysik,
Kristallchemie (-144,1977)
;
_journal_page_first 76
_journal_page_last 81
_journal_volume 144
_journal_year 1976
_chemical_formula_structural 'Ag3 P O4'
_chemical_formula_sum 'Ag3 O4 P'
_chemical_name_systematic 'Silver phosphate'
_space_group_IT_number 218
_symmetry_cell_setting cubic
_symmetry_Int_Tables_number 218
_symmetry_space_group_name_Hall 'P -4n 2 3'
_symmetry_space_group_name_H-M 'P -4 3 n'
_cell_angle_alpha 90
_cell_angle_beta 90
_cell_angle_gamma 90
_cell_formula_units_Z 2
_cell_length_a 6.026(5)
_cell_length_b 6.026(5)
_cell_length_c 6.026(5)
_cell_volume 218.8
_exptl_crystal_density_meas 6.35
_refine_ls_R_factor_all 0.042
_cod_database_code 1007043

loop_
_symmetry_equiv_pos_as_xyz
x,y,z
y,z,x
z,x,y
-x,y,-z
-y,z,-x
-z,x,-y
x,-y,-z
y,-z,-x
z,-x,-y
-x,-y,z
-y,-z,x
-z,-x,y
1/2+x,1/2+z,1/2+y
1/2+y,1/2+x,1/2+z
1/2+z,1/2+y,1/2+x
1/2-x,1/2-z,1/2+y
1/2-y,1/2-x,1/2+z
1/2-z,1/2-y,1/2+x
1/2+x,1/2-z,1/2-y
1/2+y,1/2-x,1/2-z
1/2+z,1/2-y,1/2-x
1/2-x,1/2+z,1/2-y
1/2-y,1/2+x,1/2-z
1/2-z,1/2+y,1/2-x

loop_
_atom_site_label
_atom_site_type_symbol
_atom_site_symmetry_multiplicity
_atom_site_Wyckoff_symbol
_atom_site_fract_x
_atom_site_fract_y
_atom_site_fract_z
_atom_site_occupancy
_atom_site_attached_hydrogens
_atom_site_calc_flag
Ag1 Ag1+ 6 d 0.25 0. 0.5 1. 0 d
P1 P5+ 2 a 0. 0. 0. 1. 0 d
O1 O2- 8 e 0.1486(9) 0.1486 0.1486 1. 0 d

loop_
_atom_type_symbol
_atom_type_oxidation_number
Ag1+ 1.000
P5+ 5.000
O2- -2.000
